data_2003360
loop_
_publ_author_name
'Poto\<c\<n\'ak, I.'
'Dunaj-Jur\<co, M.'
'Miklo\<s, D.'
'Kabe\<sov\'a, M.'
'J\"ager, L.'

_publ_section_title
;
 Bis(dicyanamide)bis(1,10-phenanthroline)copper(II)
;
_journal_issue 4
_journal_name_full 'Acta Crystallographica Section C'
_journal_page_first 600
_journal_page_last 602
_journal_paper_doi 10.1107/S0108270194012084
_journal_volume 51
_journal_year 1995
_chemical_formula_moiety '[Cu (C12 H8 N2)2 (C2 N3)2]'
_chemical_formula_structural Cu(phen)~2~(N(CN)~2~)~2~
_chemical_formula_sum 'C28 H16 Cu N10'
_chemical_formula_weight 556.05
_chemical_name_systematic
;
Bis(1,10-phenanthroline)bis(dicyanamide)copper(II)
;
_space_group_IT_number 14
_symmetry_cell_setting monoclinic
_symmetry_space_group_name_Hall '-P 2ybc'
_symmetry_space_group_name_H-M 'P 1 21/c 1'
_audit_creation_method SHELXL
_cell_angle_alpha 90.00
_cell_angle_beta 101.21(4)
_cell_angle_gamma 90.00
_cell_formula_units_Z 4
_cell_length_a 8.756(4)
_cell_length_b 14.611(6)
_cell_length_c 18.979(8)
_cell_measurement_reflns_used 25
_cell_measurement_temperature 295(2)
_cell_measurement_theta_max 7.11
_cell_measurement_theta_min 3.69
_cell_volume 2381.7(18)
_computing_cell_refinement 'SYNTEX P21 software'
_computing_data_collection 'SYNTEX P21 software'
_computing_data_reduction 'XP21 (Pavel\<c\'ik, 1993)'
_computing_molecular_graphics 'ORTEP (Johnson, 1965)'
_computing_publication_material SHELXL93
_computing_structure_refinement 'SHELXL93 (Sheldrick, 1994)'
_computing_structure_solution 'XFPS (Pavel\<c\'ik, 1990)'
_diffrn_ambient_temperature 295(2)
_diffrn_measurement_device 'Syntex P21 diffractometer'
_diffrn_measurement_method \q-2\q
_diffrn_radiation_monochromator graphite
_diffrn_radiation_source 'fine-focus sealed tube'
_diffrn_radiation_type MoK\a
_diffrn_radiation_wavelength 0.71069
_diffrn_reflns_av_R_equivalents 0.0335
_diffrn_reflns_av_sigmaI/netI 0.1127
_diffrn_reflns_limit_h_max 11
_diffrn_reflns_limit_h_min 0
_diffrn_reflns_limit_k_max 19
_diffrn_reflns_limit_k_min 0
_diffrn_reflns_limit_l_max 24
_diffrn_reflns_limit_l_min -24
_diffrn_reflns_number 5848
_diffrn_reflns_theta_max 27.57
_diffrn_reflns_theta_min 1.77
_diffrn_standards_decay_% 0
_diffrn_standards_interval_count 100
_diffrn_standards_number 2
_exptl_absorpt_coefficient_mu 0.959
_exptl_absorpt_correction_T_max 0.971
_exptl_absorpt_correction_T_min 0.771
_exptl_absorpt_correction_type empirical
_exptl_crystal_colour blue
_exptl_crystal_density_diffrn 1.551
_exptl_crystal_density_meas 1.50(1)
_exptl_crystal_density_method 'flotation in CCl~4~/CHBr~3~'
_exptl_crystal_description pseudocube
_exptl_crystal_F_000 1132
_exptl_crystal_size_max 0.50
_exptl_crystal_size_mid 0.50
_exptl_crystal_size_min 0.50
_refine_diff_density_max 0.393
_refine_diff_density_min -0.327
_refine_ls_extinction_method none
_refine_ls_goodness_of_fit_all 0.686
_refine_ls_goodness_of_fit_obs 0.790
_refine_ls_hydrogen_treatment 'see text'
_refine_ls_matrix_type full
_refine_ls_number_parameters 400
_refine_ls_number_reflns 5509
_refine_ls_number_restraints 0
_refine_ls_restrained_S_all 0.686
_refine_ls_restrained_S_obs 0.790
_refine_ls_R_factor_all 0.1193
_refine_ls_R_factor_obs 0.0405
_refine_ls_shift/esd_max 0.028
_refine_ls_shift/esd_mean 0.001
_refine_ls_structure_factor_coef Fsqd
_refine_ls_weighting_details 'w=1/[\s^2^(Fo^2^)+(0.0730P)^2^] where P=(Fo^2^+2 Fc^2^)/3'
_refine_ls_weighting_scheme calc
_refine_ls_wR_factor_all 0.1177
_refine_ls_wR_factor_obs 0.0933
_reflns_number_observed 2799
_reflns_number_total 5509
_reflns_observed_criterion >2sigma(I)
_cod_data_source_file ka1097.cif
_cod_data_source_block m183inta
_cod_depositor_comments
;
The following automatic conversions were performed:

'_refine_ls_weighting_scheme' value 'calc
w=1/[\s^2^(Fo^2^)+(0.0730P)^2^] where P=(Fo^2^+2 Fc^2^)/3' was
changed to 'calc'. New tag '_refine_ls_weighting_details' was
created. The value of the new tag was set to
'w=1/[\s^2^(Fo^2^)+(0.0730P)^2^] where P=(Fo^2^+2 Fc^2^)/3'.

Automatic conversion script
Id: cif_fix_values 3143 2015-03-26 13:38:13Z robertas 
;
_cod_original_sg_symbol_H-M P21/c
_cod_database_code 2003360

loop_
_symmetry_equiv_pos_as_xyz
'x, y, z'
'-x, y+1/2, -z+1/2'
'-x, -y, -z'
'x, -y-1/2, z-1/2'

loop_
_atom_site_aniso_label
_atom_site_aniso_U_11
_atom_site_aniso_U_12
_atom_site_aniso_U_13
_atom_site_aniso_U_22
_atom_site_aniso_U_23
_atom_site_aniso_U_33
Cu1 0.0545(3) -0.0103(2) 0.0075(2) 0.0504(2) -0.0093(2) 0.0330(2)
N11 0.056(2) -0.0023(13) 0.0040(13) 0.0433(14) -0.0075(11) 0.0368(13)
N12 0.058(2) 0.004(2) 0.008(2) 0.055(2) -0.0166(14) 0.058(2)
N21 0.047(2) -0.0046(13) 0.0025(11) 0.0457(15) -0.0061(11) 0.0378(13)
N22 0.049(2) -0.0074(12) 0.0084(11) 0.0431(15) -0.0061(11) 0.0349(12)
N1 0.090(3) 0.007(2) 0.007(2) 0.059(2) 0.010(2) 0.073(2)
N2 0.105(3) -0.015(2) -0.013(2) 0.068(2) 0.014(2) 0.097(3)
N3 0.067(3) 0.013(3) 0.015(2) 0.158(4) 0.021(3) 0.088(3)
C1 0.070(3) 0.001(2) 0.009(2) 0.059(2) -0.003(2) 0.056(2)
C3 0.058(3) 0.006(2) 0.010(2) 0.075(3) 0.002(2) 0.050(2)
N10 0.066(2) -0.009(2) 0.0046(14) 0.057(2) -0.0108(14) 0.0414(15)
N20 0.064(2) 0.0026(14) -0.015(2) 0.047(2) -0.0130(14) 0.063(2)
N30 0.078(3) 0.007(2) -0.026(2) 0.076(2) -0.010(2) 0.080(2)
C10 0.049(2) 0.002(2) 0.0048(14) 0.049(2) 0.0004(14) 0.0312(15)
C30 0.068(3) 0.000(2) 0.000(2) 0.043(2) -0.006(2) 0.050(2)
C111 0.061(2) -0.012(2) 0.006(2) 0.044(2) -0.0067(13) 0.036(2)
C112 0.068(3) 0.002(2) 0.011(2) 0.059(2) -0.002(2) 0.057(2)
C113 0.064(3) 0.002(2) 0.021(2) 0.086(3) -0.007(3) 0.079(3)
C114 0.071(3) -0.019(3) 0.035(2) 0.108(4) -0.016(3) 0.070(3)
C115 0.081(3) -0.026(2) 0.014(2) 0.067(2) -0.001(2) 0.045(2)
C116 0.103(4) -0.028(3) 0.018(3) 0.097(4) 0.013(3) 0.064(3)
C121 0.068(2) -0.004(2) 0.002(2) 0.041(2) -0.0062(15) 0.046(2)
C122 0.092(4) -0.001(3) 0.019(3) 0.078(3) -0.029(3) 0.085(4)
C123 0.078(4) 0.029(3) -0.011(3) 0.076(3) -0.027(3) 0.115(4)
C124 0.115(5) 0.008(3) -0.018(3) 0.064(3) -0.001(3) 0.088(4)
C125 0.085(3) -0.001(2) -0.013(2) 0.051(2) -0.001(2) 0.067(3)
C126 0.132(5) -0.029(3) -0.003(3) 0.079(3) 0.027(2) 0.053(2)
C211 0.050(2) 0.0016(14) 0.0048(14) 0.040(2) -0.0010(12) 0.0331(15)
C212 0.058(2) -0.015(2) 0.007(2) 0.067(2) -0.009(2) 0.047(2)
C213 0.053(2) -0.023(2) 0.010(2) 0.075(3) -0.001(2) 0.066(2)
C214 0.061(2) -0.006(2) 0.019(2) 0.071(3) 0.002(2) 0.054(2)
C215 0.054(2) 0.001(2) 0.013(2) 0.049(2) -0.0006(14) 0.045(2)
C216 0.067(3) -0.002(2) 0.021(2) 0.068(2) -0.006(2) 0.041(2)
C221 0.050(2) -0.0030(14) 0.0047(13) 0.040(2) -0.0024(12) 0.0312(15)
C222 0.061(2) -0.015(2) 0.015(2) 0.061(2) -0.013(2) 0.045(2)
C223 0.059(2) -0.025(2) 0.011(2) 0.068(2) -0.015(2) 0.058(2)
C224 0.074(3) -0.014(2) 0.006(2) 0.062(2) -0.016(2) 0.039(2)
C225 0.057(2) -0.004(2) 0.0045(14) 0.046(2) -0.0049(13) 0.0318(15)
C226 0.076(3) -0.008(2) 0.012(2) 0.062(2) -0.014(2) 0.037(2)

loop_
_atom_site_label
_atom_site_occupancy
_atom_site_fract_x
_atom_site_fract_y
_atom_site_fract_z
_atom_site_U_iso_or_equiv
_atom_site_thermal_displace_type
_atom_site_calc_flag
_atom_site_type_symbol
Cu1 1 0.49882(5) 0.21700(3) 0.12925(2) 0.04610(14) Uani d Cu
N11 1 0.6563(3) 0.2457(2) 0.06563(13) 0.0461(7) Uani d N
N12 1 0.3836(3) 0.3310(2) 0.0524(2) 0.0572(7) Uani d N
N21 1 0.3371(3) 0.2057(2) 0.19227(12) 0.0443(6) Uani d N
N22 1 0.5947(3) 0.3015(2) 0.20913(12) 0.0424(6) Uani d N
N1 1 0.6549(4) 0.1016(2) 0.1947(2) 0.0754(10) Uani d N
N2 1 0.7369(5) -0.0296(2) 0.2700(2) 0.0945(12) Uani d N
N3 1 0.9836(5) -0.0620(3) 0.3419(2) 0.1042(14) Uani d N
C1 1 0.7014(5) 0.0439(3) 0.2294(2) 0.0623(10) Uani d C
C3 1 0.8754(5) -0.0407(3) 0.3069(2) 0.0611(9) Uani d C
N10 1 0.3954(3) 0.1258(2) 0.06118(14) 0.0557(7) Uani d N
N20 1 0.2771(4) 0.0023(2) -0.0126(2) 0.0616(8) Uani d N
N30 1 0.0313(4) 0.0021(2) -0.0967(2) 0.0838(11) Uani d N
C10 1 0.3327(4) 0.0703(2) 0.0256(2) 0.0435(7) Uani d C
C30 1 0.1446(5) 0.0076(2) -0.0566(2) 0.0550(9) Uani d C
C111 1 0.6141(4) 0.3048(2) 0.0107(2) 0.0477(8) Uani d C
C112 1 0.7894(5) 0.2038(3) 0.0714(2) 0.0616(10) Uani d C
C113 1 0.8884(5) 0.2147(3) 0.0254(2) 0.0753(11) Uani d C
C114 1 0.8503(6) 0.2716(3) -0.0290(2) 0.0803(14) Uani d C
C115 1 0.7098(5) 0.3193(3) -0.0391(2) 0.0641(10) Uani d C
C116 1 0.6605(7) 0.3781(3) -0.0971(2) 0.0878(14) Uani d C
C121 1 0.4696(4) 0.3488(2) 0.0032(2) 0.0528(8) Uani d C
C122 1 0.2454(6) 0.3707(3) 0.0429(3) 0.0846(14) Uani d C
C123 1 0.1928(6) 0.4295(3) -0.0151(3) 0.094(2) Uani d C
C124 1 0.2815(8) 0.4452(3) -0.0618(3) 0.095(2) Uani d C
C125 1 0.4238(5) 0.4073(3) -0.0557(2) 0.0714(11) Uani d C
C126 1 0.5254(8) 0.4200(3) -0.1039(2) 0.091(2) Uani d C
C211 1 0.3744(4) 0.2549(2) 0.25291(15) 0.0416(7) Uani d C
C212 1 0.2101(4) 0.1559(3) 0.1833(2) 0.0577(9) Uani d C
C213 1 0.1142(4) 0.1549(3) 0.2315(2) 0.0648(10) Uani d C
C214 1 0.1493(4) 0.2047(3) 0.2923(2) 0.0610(10) Uani d C
C215 1 0.2848(4) 0.2565(2) 0.3055(2) 0.0489(8) Uani d C
C216 1 0.3377(5) 0.3086(2) 0.3683(2) 0.0572(9) Uani d C
C221 1 0.5144(4) 0.3054(2) 0.26226(14) 0.0406(7) Uani d C
C222 1 0.7265(4) 0.3456(2) 0.2177(2) 0.0548(9) Uani d C
C223 1 0.7859(5) 0.3950(3) 0.2788(2) 0.0618(10) Uani d C
C224 1 0.7058(5) 0.3993(3) 0.3320(2) 0.0592(10) Uani d C
C225 1 0.5645(4) 0.3543(2) 0.32482(15) 0.0456(8) Uani d C
C226 1 0.4699(5) 0.3545(3) 0.3777(2) 0.0582(10) Uani d C
H112 1 0.8106(40) 0.1663(23) 0.1050(17) 0.060 Uiso d H
H113 1 0.9917(40) 0.1846(21) 0.0301(17) 0.060 Uiso d H
H114 1 0.9068(39) 0.2810(23) -0.0608(18) 0.060 Uiso d H
H116 1 0.7393(37) 0.3875(21) -0.1344(17) 0.060 Uiso d H
H122 1 0.2004(43) 0.3502(26) 0.0732(19) 0.060 Uiso d H
H123 1 0.1007(41) 0.4406(24) -0.0125(19) 0.060 Uiso d H
H124 1 0.2499(41) 0.4813(24) -0.0956(18) 0.060 Uiso d H
H126 1 0.5001(43) 0.4479(25) -0.1330(19) 0.060 Uiso d H
H212 1 0.1921(38) 0.1235(23) 0.1431(17) 0.060 Uiso d H
H213 1 0.0326(40) 0.1228(23) 0.2263(18) 0.060 Uiso d H
H214 1 0.0771(37) 0.2081(21) 0.3240(17) 0.060 Uiso d H
H216 1 0.2706(38) 0.3111(22) 0.3972(17) 0.060 Uiso d H
H222 1 0.7831(38) 0.3438(23) 0.1857(17) 0.060 Uiso d H
H223 1 0.8851(38) 0.4254(22) 0.2858(17) 0.060 Uiso d H
H224 1 0.7384(38) 0.4334(21) 0.3708(18) 0.060 Uiso d H
H226 1 0.4996(39) 0.3869(22) 0.4172(17) 0.060 Uiso d H

loop_
_atom_type_symbol
_atom_type_description
_atom_type_scat_source
_atom_type_scat_dispersion_real
_atom_type_scat_dispersion_imag
C C 'International Tables Vol C Tables 4.2.6.8 and 6.1.1.4' 0.0033 0.001
H H 'International Tables Vol C Tables 4.2.6.8 and 6.1.1.4' 0.0000 0.000
N N 'International Tables Vol C Tables 4.2.6.8 and 6.1.1.4' 0.0061 0.003
Cu Cu 'International Tables Vol C Tables 4.2.6.8 and 6.1.1.4' 0.3201 1.2

loop_
_geom_angle_atom_site_label_1
_geom_angle_atom_site_label_2
_geom_angle_atom_site_label_3
_geom_angle
_geom_angle_publ_flag
N10 Cu1 N22 172.53(11) yes
N10 Cu1 N21 92.74(11) yes
N22 Cu1 N21 80.92(10) yes
N10 Cu1 N11 91.61(11) yes
N22 Cu1 N11 95.10(10) yes
N21 Cu1 N11 172.78(10) yes
N10 Cu1 N12 89.13(11) yes
N22 Cu1 N12 95.76(10) yes
N21 Cu1 N12 99.27(11) yes
N11 Cu1 N12 75.04(11) yes
N10 Cu1 N1 90.45(12) yes
N22 Cu1 N1 85.83(11) yes
N21 Cu1 N1 91.76(11) yes
N11 Cu1 N1 93.96(12) yes
N12 Cu1 N1 168.97(11) yes
C112 N11 C111 118.2(3) ?
C112 N11 Cu1 123.3(2) ?
C111 N11 Cu1 118.2(2) ?
C121 N12 C122 116.4(4) ?
C121 N12 Cu1 110.2(2) ?
C122 N12 Cu1 132.7(3) ?
C212 N21 C211 117.8(3) ?
C212 N21 Cu1 129.8(2) ?
C211 N21 Cu1 112.4(2) ?
C222 N22 C221 117.8(3) ?
C222 N22 Cu1 128.9(2) ?
C221 N22 Cu1 113.1(2) ?
C1 N1 Cu1 166.3(4) yes
C3 N2 C1 120.6(4) yes
N1 C1 N2 172.0(5) yes
N3 C3 N2 169.0(5) yes
C10 N10 Cu1 175.4(3) yes
C10 N20 C30 121.2(3) yes
N10 C10 N20 173.1(4) yes
N30 C30 N20 172.3(4) yes
N11 C111 C115 120.7(3) ?
N11 C111 C121 118.7(3) ?
C115 C111 C121 120.6(3) ?
N11 C112 C113 124.4(4) ?
C114 C113 C112 118.9(4) ?
C113 C114 C115 120.4(4) ?
C111 C115 C114 117.4(4) ?
C111 C115 C116 119.5(4) ?
C114 C115 C116 123.0(4) ?
C126 C116 C115 119.9(5) ?
N12 C121 C125 124.3(4) ?
N12 C121 C111 117.4(3) ?
C125 C121 C111 118.3(4) ?
N12 C122 C123 121.9(5) ?
C124 C123 C122 119.5(5) ?
C123 C124 C125 122.0(5) ?
C124 C125 C126 125.5(5) ?
C124 C125 C121 115.9(5) ?
C126 C125 C121 118.6(4) ?
C116 C126 C125 123.0(4) ?
N21 C211 C215 123.4(3) ?
N21 C211 C221 116.6(3) ?
C215 C211 C221 120.0(3) ?
N21 C212 C213 122.6(3) ?
C214 C213 C212 120.2(3) ?
C213 C214 C215 119.6(3) ?
C211 C215 C214 116.4(3) ?
C211 C215 C216 118.6(3) ?
C214 C215 C216 125.0(3) ?
C226 C216 C215 121.5(3) ?
N22 C221 C225 123.0(3) ?
N22 C221 C211 117.0(2) ?
C225 C221 C211 120.1(3) ?
N22 C222 C223 123.0(3) ?
C224 C223 C222 119.4(3) ?
C223 C224 C225 119.5(3) ?
C221 C225 C224 117.3(3) ?
C221 C225 C226 118.5(3) ?
C224 C225 C226 124.2(3) ?
C216 C226 C225 121.3(3) ?

loop_
_geom_bond_atom_site_label_1
_geom_bond_atom_site_label_2
_geom_bond_distance
_geom_bond_publ_flag
Cu1 N10 1.951(3) yes
Cu1 N22 2.008(2) yes
Cu1 N21 2.030(3) yes
Cu1 N11 2.045(3) yes
Cu1 N12 2.312(3) yes
Cu1 N1 2.365(3) yes
N11 C112 1.302(5) ?
N11 C111 1.348(4) ?
N12 C121 1.335(4) ?
N12 C122 1.322(6) ?
N21 C212 1.312(4) ?
N21 C211 1.342(4) ?
N22 C222 1.304(4) ?
N22 C221 1.338(4) ?
N1 C1 1.098(4) yes
N2 C3 1.287(5) yes
N2 C1 1.324(5) yes
N3 C3 1.091(5) yes
N10 C10 1.128(4) yes
N20 C10 1.270(4) yes
N20 C30 1.293(4) yes
N30 C30 1.130(4) yes
C111 C115 1.396(5) ?
C111 C121 1.402(5) ?
C112 C113 1.354(5) ?
C113 C114 1.317(6) ?
C114 C115 1.394(6) ?
C115 C116 1.396(6) ?
C116 C126 1.316(7) ?
C121 C125 1.401(5) ?
C122 C123 1.402(7) ?
C123 C124 1.307(7) ?
C124 C125 1.348(7) ?
C125 C126 1.408(7) ?
C211 C215 1.385(4) ?
C211 C221 1.412(4) ?
C212 C213 1.356(5) ?
C213 C214 1.349(5) ?
C214 C215 1.388(5) ?
C215 C216 1.414(5) ?
C216 C226 1.320(5) ?
C221 C225 1.382(4) ?
C222 C223 1.379(5) ?
C223 C224 1.339(5) ?
C224 C225 1.384(5) ?
C225 C226 1.420(4) ?
